data_1507470
loop_
_publ_author_name
'Barhate, Nivrutti B.'
'Chen, Chien-Tien'

_publ_section_title
;
 Catalytic Asymmetric Oxidative Couplings of 2-Naphthols by
 TridentateN-Ketopinidene-Based Vanadyl Dicarboxylates
;
_journal_issue 15
_journal_name_full 'Organic Letters'
_journal_page_first 2529
_journal_paper_doi 10.1021/ol026156g
_journal_volume 4
_journal_year 2002
_chemical_formula_sum 'C52 H48 O6'
_chemical_formula_weight 768.90
_chemical_name_systematic
; 
 ? 
;
_space_group_IT_number 2
_symmetry_cell_setting triclinic
_symmetry_space_group_name_Hall '-P 1'
_symmetry_space_group_name_H-M 'P -1'
_atom_sites_solution_hydrogens geom
_atom_sites_solution_primary direct
_atom_sites_solution_secondary difmap
_audit_creation_method SHELXL
_cell_angle_alpha 83.635(15)
_cell_angle_beta 78.070(15)
_cell_angle_gamma 65.68(2)
_cell_formula_units_Z 2
_cell_length_a 10.6650(5)
_cell_length_b 11.0950(5)
_cell_length_c 19.9340(9)
_cell_measurement_temperature 295(2)
_cell_volume 2102.1(4)
_computing_cell_refinement 'Denzo-SMN & Scalepack'
_computing_data_collection 'Nonius COLLECT'
_computing_data_reduction 'Denzo-SMN & Scalepack'
_computing_molecular_graphics SHELX
_computing_publication_material SHELX
_computing_structure_refinement 'SHELXL-93 (Sheldrick, 1993)'
_computing_structure_solution 'SHELXS-86 (Sheldrick, 1990)'
_diffrn_ambient_temperature 295(2)
_diffrn_measurement_device 'Nonius KappaCCD'
_diffrn_measurement_method '\f-\w scans'
_diffrn_radiation_monochromator graphite
_diffrn_radiation_source 'fine-focus sealed tube'
_diffrn_radiation_type MoK\a
_diffrn_radiation_wavelength 0.71073
_diffrn_reflns_av_R_equivalents 0.0598
_diffrn_reflns_av_sigmaI/netI 0.0813
_diffrn_reflns_limit_h_max 12
_diffrn_reflns_limit_h_min -12
_diffrn_reflns_limit_k_max 13
_diffrn_reflns_limit_k_min -13
_diffrn_reflns_limit_l_max 23
_diffrn_reflns_limit_l_min -23
_diffrn_reflns_number 15200
_diffrn_reflns_theta_max 25.00
_diffrn_reflns_theta_min 2.94
_exptl_absorpt_coefficient_mu 0.078
_exptl_absorpt_correction_T_max 0.985
_exptl_absorpt_correction_T_min 0.916
_exptl_absorpt_correction_type Multiscan(Sortav)
_exptl_crystal_density_diffrn 1.215
_exptl_crystal_F_000 816
_exptl_crystal_size_max 0.30
_exptl_crystal_size_mid 0.25
_exptl_crystal_size_min 0.25
_refine_diff_density_max 0.565
_refine_diff_density_min -0.334
_refine_diff_density_rms 0.062
_refine_ls_extinction_coef 0.0363(79)
_refine_ls_extinction_expression Fc^*^=kFc[1+0.001xFc^2^\l^3^/sin(2\q)]^-1/4^
_refine_ls_extinction_method SHELXL
_refine_ls_goodness_of_fit_all 1.070
_refine_ls_goodness_of_fit_obs 1.188
_refine_ls_matrix_type full
_refine_ls_number_parameters 524
_refine_ls_number_reflns 6493
_refine_ls_number_restraints 0
_refine_ls_restrained_S_all 1.092
_refine_ls_restrained_S_obs 1.188
_refine_ls_R_factor_all 0.1338
_refine_ls_R_factor_obs 0.0944
_refine_ls_shift/esd_max 0.002
_refine_ls_shift/esd_mean 0.000
_refine_ls_structure_factor_coef Fsqd
_refine_ls_weighting_details 'w=1/[\s^2^(Fo^2^)+(0.1386P)^2^+2.1285P] where P=(Fo^2^+2Fc^2^)/3'
_refine_ls_weighting_scheme calc
_refine_ls_wR_factor_all 0.3007
_refine_ls_wR_factor_obs 0.2619
_reflns_number_observed 4749
_reflns_number_total 7267
_reflns_observed_criterion >2sigma(I)
_cod_data_source_file ol026156g_s2.cif
_cod_data_source_block ic7942
_cod_depositor_comments
;
The following automatic conversions were performed:

'_symmetry_cell_setting' value 'Triclinic' changed to 'triclinic'
according to /home/saulius/struct/CIF-dictionaries/cif_core.dic
dictionary named 'cif_core.dic' version 2.4.1 from 2010-06-29.

Automatic conversion script
Id: cif_fix_values 1715 2011-07-08 13:25:40Z adriana 

The following automatic conversions were performed:

'_refine_ls_weighting_scheme' value 'calc
w=1/[\s^2^(Fo^2^)+(0.1386P)^2^+2.1285P] where P=(Fo^2^+2Fc^2^)/3' was
changed to 'calc'. New tag '_refine_ls_weighting_details' was
created. The value of the new tag was set to
'w=1/[\s^2^(Fo^2^)+(0.1386P)^2^+2.1285P] where P=(Fo^2^+2Fc^2^)/3'.

Automatic conversion script
Id: cif_fix_values 3143 2015-03-26 13:38:13Z robertas 
;
_cod_original_cell_volume 2102.1(2)
_cod_original_sg_symbol_H-M P-1
_cod_database_code 1507470

loop_
_symmetry_equiv_pos_as_xyz
'x, y, z'
'-x, -y, -z'

loop_
_atom_site_aniso_label
_atom_site_aniso_U_11
_atom_site_aniso_U_22
_atom_site_aniso_U_33
_atom_site_aniso_U_23
_atom_site_aniso_U_13
_atom_site_aniso_U_12
O1 0.048(2) 0.056(2) 0.045(2) -0.0033(13) -0.0088(12) -0.0112(13)
O2 0.066(2) 0.0395(15) 0.049(2) -0.0062(12) -0.0099(14) -0.0043(13)
O3 0.054(2) 0.072(2) 0.062(2) -0.023(2) -0.0001(14) -0.032(2)
O4 0.050(2) 0.075(2) 0.055(2) -0.012(2) -0.0152(14) -0.0144(15)
C1 0.044(2) 0.045(2) 0.038(2) -0.005(2) -0.004(2) -0.011(2)
C2 0.053(2) 0.047(2) 0.036(2) -0.009(2) -0.004(2) -0.017(2)
C3 0.063(3) 0.062(3) 0.075(3) 0.017(2) -0.023(2) -0.027(2)
C4 0.082(4) 0.071(3) 0.092(4) 0.029(3) -0.017(3) -0.033(3)
C5 0.078(4) 0.068(3) 0.083(4) 0.002(3) -0.003(3) -0.041(3)
C6 0.074(3) 0.079(3) 0.068(3) -0.002(3) -0.012(3) -0.042(3)
C7 0.062(3) 0.066(3) 0.049(2) 0.006(2) -0.011(2) -0.027(2)
C8 0.044(2) 0.048(2) 0.040(2) -0.004(2) -0.009(2) -0.017(2)
C9 0.055(2) 0.059(3) 0.047(2) -0.012(2) 0.002(2) -0.024(2)
C10 0.070(3) 0.067(3) 0.054(3) -0.018(2) 0.004(2) -0.026(2)
C11 0.076(3) 0.065(3) 0.064(3) -0.020(2) -0.013(3) -0.027(3)
C12 0.074(3) 0.062(3) 0.072(3) -0.010(2) -0.010(3) -0.034(3)
C13 0.059(3) 0.065(3) 0.053(3) -0.010(2) 0.000(2) -0.026(2)
C14 0.048(2) 0.046(2) 0.038(2) -0.007(2) -0.001(2) -0.015(2)
C15 0.051(2) 0.046(2) 0.043(2) -0.007(2) 0.000(2) -0.019(2)
C16 0.047(2) 0.043(2) 0.042(2) -0.002(2) -0.002(2) -0.016(2)
C17 0.058(3) 0.043(2) 0.055(3) -0.001(2) -0.008(2) -0.015(2)
C18 0.076(3) 0.048(2) 0.060(3) 0.009(2) -0.019(2) -0.015(2)
C19 0.085(3) 0.062(3) 0.047(3) 0.006(2) -0.023(2) -0.018(3)
C20 0.075(3) 0.058(3) 0.041(2) -0.002(2) -0.010(2) -0.022(2)
C21 0.049(2) 0.046(2) 0.038(2) -0.004(2) -0.001(2) -0.017(2)
C22 0.047(2) 0.044(2) 0.036(2) -0.007(2) 0.001(2) -0.015(2)
C23 0.049(2) 0.041(2) 0.042(2) -0.005(2) -0.002(2) -0.012(2)
C24 0.052(2) 0.042(2) 0.033(2) -0.005(2) -0.004(2) -0.017(2)
C25 0.049(2) 0.043(2) 0.036(2) -0.001(2) -0.005(2) -0.014(2)
C26 0.051(2) 0.063(3) 0.052(2) -0.008(2) 0.005(2) -0.022(2)
C27 0.053(3) 0.077(3) 0.075(3) -0.006(3) 0.001(2) -0.027(3)
C28 0.067(3) 0.076(3) 0.074(3) 0.002(3) -0.016(3) -0.041(3)
C29 0.065(3) 0.059(3) 0.058(3) -0.002(2) -0.014(2) -0.032(2)
C30 0.053(2) 0.043(2) 0.037(2) 0.000(2) -0.008(2) -0.018(2)
C31 0.055(2) 0.045(2) 0.039(2) -0.007(2) -0.005(2) -0.017(2)
C32 0.048(2) 0.040(2) 0.040(2) -0.005(2) -0.004(2) -0.014(2)
C33 0.050(2) 0.047(2) 0.035(2) -0.004(2) -0.006(2) -0.019(2)
C34 0.043(2) 0.052(2) 0.040(2) -0.006(2) -0.002(2) -0.014(2)
C35 0.053(3) 0.056(2) 0.047(2) -0.015(2) 0.006(2) -0.021(2)
C36 0.059(3) 0.058(3) 0.062(3) 0.000(2) 0.001(2) -0.018(2)
C37 0.094(4) 0.059(3) 0.068(3) 0.006(2) -0.001(3) -0.023(3)
C38 0.111(5) 0.067(3) 0.087(4) 0.005(3) 0.014(4) -0.042(4)
C39 0.088(4) 0.100(5) 0.103(5) -0.002(4) 0.012(4) -0.060(4)
C40 0.062(3) 0.083(4) 0.076(3) -0.005(3) 0.003(3) -0.031(3)
C41 0.042(2) 0.050(2) 0.048(2) -0.007(2) -0.001(2) -0.009(2)
C42 0.073(3) 0.058(3) 0.054(3) -0.003(2) 0.001(2) -0.011(2)
C43 0.085(4) 0.045(3) 0.086(4) -0.003(2) 0.006(3) -0.009(2)
C44 0.077(4) 0.064(3) 0.080(4) -0.028(3) -0.007(3) -0.012(3)
C45 0.101(4) 0.072(4) 0.057(3) -0.019(3) -0.013(3) -0.014(3)
C46 0.075(3) 0.062(3) 0.045(3) -0.006(2) -0.009(2) -0.016(2)
O5 0.087(2) 0.083(2) 0.059(2) -0.005(2) -0.025(2) -0.033(2)
C47 0.090(4) 0.072(3) 0.063(3) -0.002(2) -0.016(3) -0.032(3)
C48 0.101(4) 0.090(4) 0.067(3) 0.000(3) -0.006(3) -0.039(3)
C49 0.093(4) 0.115(5) 0.087(4) -0.006(4) -0.028(3) -0.046(4)
O6 0.174(6) 0.145(5) 0.138(5) -0.051(4) 0.010(4) -0.076(5)
C50 0.238(13) 0.117(7) 0.158(9) -0.040(7) 0.038(9) -0.125(9)
C51 0.180(10) 0.129(7) 0.111(7) -0.012(5) -0.042(6) -0.035(7)
C52 0.115(6) 0.118(6) 0.095(5) 0.017(4) -0.023(4) -0.045(5)

loop_
_atom_site_label
_atom_site_type_symbol
_atom_site_fract_x
_atom_site_fract_y
_atom_site_fract_z
_atom_site_U_iso_or_equiv
_atom_site_thermal_displace_type
_atom_site_occupancy
_atom_site_calc_flag
_atom_site_refinement_flags
O1 O -1.0456(3) 0.7244(3) 0.96707(14) 0.0526(8) Uani 1 d .
H1A H -1.0220(3) 0.6993(3) 1.00453(14) 0.079 Uiso 1 calc R
O2 O -1.0835(3) 0.6134(3) 0.87046(15) 0.0564(8) Uani 1 d .
O3 O -0.9218(3) 0.6676(3) 0.7159(2) 0.0605(8) Uani 1 d .
O4 O -0.7103(3) 0.4506(3) 0.6598(2) 0.0620(9) Uani 1 d .
H4A H -0.7327(3) 0.5127(3) 0.6849(2) 0.093 Uiso 1 calc R
C1 C -1.1958(4) 0.8004(4) 0.9767(2) 0.0450(9) Uani 1 d .
C2 C -1.2731(4) 0.7115(4) 1.0095(2) 0.0463(10) Uani 1 d .
C3 C -1.2167(5) 0.6095(5) 1.0548(3) 0.0657(13) Uani 1 d .
H3A H -1.1300(5) 0.5926(5) 1.0655(3) 0.079 Uiso 1 calc R
C4 C -1.2890(6) 0.5311(6) 1.0850(3) 0.083(2) Uani 1 d .
H4B H -1.2493(6) 0.4620(6) 1.1152(3) 0.100 Uiso 1 calc R
C5 C -1.4165(6) 0.5545(5) 1.0707(3) 0.0744(15) Uani 1 d .
H5B H -1.4641(6) 0.5019(5) 1.0907(3) 0.089 Uiso 1 calc R
C6 C -1.4735(6) 0.6568(5) 1.0263(3) 0.0701(13) Uani 1 d .
H6B H -1.5610(6) 0.6739(5) 1.0166(3) 0.084 Uiso 1 calc R
C7 C -1.4039(5) 0.7351(5) 0.9958(2) 0.0588(11) Uani 1 d .
H7A H -1.4449(5) 0.8041(5) 0.9659(2) 0.071 Uiso 1 calc R
C8 C -1.2313(4) 0.9193(4) 1.0207(2) 0.0438(9) Uani 1 d .
C9 C -1.3192(5) 0.9384(4) 1.0833(2) 0.0541(11) Uani 1 d .
H9A H -1.3635(5) 0.8811(4) 1.0988(2) 0.065 Uiso 1 calc R
C10 C -1.3425(5) 1.0430(5) 1.1237(3) 0.0653(13) Uani 1 d .
H10A H -1.4001(5) 1.0534(5) 1.1665(3) 0.078 Uiso 1 calc R
C11 C -1.2824(6) 1.1290(5) 1.1015(3) 0.0670(13) Uani 1 d .
H11A H -1.3005(6) 1.2000(5) 1.1281(3) 0.080 Uiso 1 calc R
C12 C -1.1937(5) 1.1111(5) 1.0389(3) 0.0667(13) Uani 1 d .
H12A H -1.1508(5) 1.1694(5) 1.0234(3) 0.080 Uiso 1 calc R
C13 C -1.1687(5) 1.0065(5) 0.9992(2) 0.0589(12) Uani 1 d .
H13A H -1.1084(5) 0.9948(5) 0.9572(2) 0.071 Uiso 1 calc R
C14 C -1.2250(4) 0.8405(4) 0.9036(2) 0.0454(9) Uani 1 d .
C15 C -1.3071(4) 0.9662(4) 0.8844(2) 0.0475(10) Uani 1 d .
H15A H -1.3427(4) 1.0326(4) 0.9163(2) 0.057 Uiso 1 calc R
C16 C -1.3397(4) 0.9985(4) 0.8176(2) 0.0457(9) Uani 1 d .
C17 C -1.4247(5) 1.1293(4) 0.7982(2) 0.0542(11) Uani 1 d .
H17A H -1.4560(5) 1.1970(4) 0.8291(2) 0.065 Uiso 1 calc R
C18 C -1.4607(5) 1.1567(5) 0.7350(2) 0.0644(13) Uani 1 d .
H18A H -1.5181(5) 1.2423(5) 0.7231(2) 0.077 Uiso 1 calc R
C19 C -1.4112(6) 1.0557(5) 0.6880(2) 0.0676(13) Uani 1 d .
H19A H -1.4367(6) 1.0749(5) 0.6449(2) 0.081 Uiso 1 calc R
C20 C -1.3272(5) 0.9309(5) 0.7038(2) 0.0597(12) Uani 1 d .
H20A H -1.2935(5) 0.8666(5) 0.6709(2) 0.072 Uiso 1 calc R
C21 C -1.2893(4) 0.8958(4) 0.7691(2) 0.0457(9) Uani 1 d .
C22 C -1.2023(4) 0.7648(4) 0.7888(2) 0.0443(9) Uani 1 d .
C23 C -1.1704(4) 0.7390(4) 0.8535(2) 0.0461(9) Uani 1 d .
C24 C -1.1461(4) 0.6554(4) 0.7383(2) 0.0429(9) Uani 1 d .
C25 C -1.2328(4) 0.5952(4) 0.7254(2) 0.0445(9) Uani 1 d .
C26 C -1.3719(5) 0.6289(5) 0.7592(2) 0.0572(11) Uani 1 d .
H26A H -1.4094(5) 0.6923(5) 0.7928(2) 0.069 Uiso 1 calc R
C27 C -1.4529(5) 0.5713(5) 0.7442(3) 0.0701(14) Uani 1 d .
H27A H -1.5449(5) 0.5970(5) 0.7670(3) 0.084 Uiso 1 calc R
C28 C -1.3989(5) 0.4735(5) 0.6949(3) 0.0681(13) Uani 1 d .
H28A H -1.4551(5) 0.4347(5) 0.6848(3) 0.082 Uiso 1 calc R
C29 C -1.2624(5) 0.4350(5) 0.6612(2) 0.0581(11) Uani 1 d .
H29A H -1.2259(5) 0.3687(5) 0.6293(2) 0.070 Uiso 1 calc R
C30 C -1.1779(4) 0.4957(4) 0.6750(2) 0.0447(9) Uani 1 d .
C31 C -1.0396(4) 0.4616(4) 0.6393(2) 0.0472(10) Uani 1 d .
H31A H -1.0049(4) 0.3980(4) 0.6060(2) 0.057 Uiso 1 calc R
C32 C -0.9541(4) 0.5178(4) 0.6515(2) 0.0440(9) Uani 1 d .
C33 C -1.0113(4) 0.6155(4) 0.7041(2) 0.0442(9) Uani 1 d .
C34 C -0.8052(4) 0.4870(4) 0.6116(2) 0.0472(10) Uani 1 d .
C35 C -0.8002(5) 0.6088(4) 0.5674(2) 0.0535(11) Uani 1 d .
C36 C -0.9175(5) 0.6988(5) 0.5423(2) 0.0632(12) Uani 1 d .
H36A H -1.0015(5) 0.6881(5) 0.5538(2) 0.076 Uiso 1 calc R
C37 C -0.9094(7) 0.8049(5) 0.5002(3) 0.079(2) Uani 1 d .
H37A H -0.9886(7) 0.8661(5) 0.4843(3) 0.095 Uiso 1 calc R
C38 C -0.7843(8) 0.8198(6) 0.4816(3) 0.092(2) Uani 1 d .
H38A H -0.7785(8) 0.8898(6) 0.4527(3) 0.110 Uiso 1 calc R
C39 C -0.6705(7) 0.7316(7) 0.5060(4) 0.094(2) Uani 1 d .
H39A H -0.5864(7) 0.7419(7) 0.4937(4) 0.113 Uiso 1 calc R
C40 C -0.6764(6) 0.6260(6) 0.5490(3) 0.0750(15) Uani 1 d .
H40A H -0.5969(6) 0.5668(6) 0.5654(3) 0.090 Uiso 1 calc R
C41 C -0.7549(4) 0.3660(4) 0.5678(2) 0.0506(10) Uani 1 d .
C42 C -0.7172(5) 0.2412(5) 0.5991(3) 0.0689(14) Uani 1 d .
H42A H -0.7208(5) 0.2318(5) 0.6463(3) 0.083 Uiso 1 calc R
C43 C -0.6739(6) 0.1302(5) 0.5602(3) 0.081(2) Uani 1 d .
H43A H -0.6504(6) 0.0469(5) 0.5817(3) 0.097 Uiso 1 calc R
C44 C -0.6657(6) 0.1427(5) 0.4906(3) 0.078(2) Uani 1 d .
H44A H -0.6372(6) 0.0681(5) 0.4648(3) 0.093 Uiso 1 calc R
C45 C -0.6990(7) 0.2637(5) 0.4593(3) 0.082(2) Uani 1 d .
H45A H -0.6919(7) 0.2718(5) 0.4119(3) 0.099 Uiso 1 calc R
C46 C -0.7439(5) 0.3764(5) 0.4975(2) 0.0644(13) Uani 1 d .
H46A H -0.7665(5) 0.4591(5) 0.4755(2) 0.077 Uiso 1 calc R
O5 O -0.0757(4) 0.3456(4) -0.0810(2) 0.0748(10) Uani 1 d .
H5A H -0.0041(4) 0.3407(4) -0.0696(2) 0.112 Uiso 1 calc R
C47 C -0.0393(6) 0.2595(6) -0.1380(3) 0.0744(14) Uani 1 d .
H47A H 0.0090(6) 0.1682(6) -0.1219(3) 0.089 Uiso 1 calc R
C48 C 0.0602(7) 0.2913(6) -0.1941(3) 0.087(2) Uani 1 d .
H48A H 0.1415(7) 0.2816(6) -0.1767(3) 0.131 Uiso 1 calc R
H48B H 0.0156(7) 0.3808(6) -0.2105(3) 0.131 Uiso 1 calc R
H48C H 0.0874(7) 0.2320(6) -0.2310(3) 0.131 Uiso 1 calc R
C49 C -0.1704(7) 0.2703(7) -0.1575(4) 0.095(2) Uani 1 d .
H49A H -0.2274(7) 0.2481(7) -0.1184(4) 0.143 Uiso 1 calc R
H49B H -0.1485(7) 0.2105(7) -0.1936(4) 0.143 Uiso 1 calc R
H49C H -0.2204(7) 0.3593(7) -0.1730(4) 0.143 Uiso 1 calc R
O6 O -0.0428(8) 0.1152(7) 0.2200(3) 0.150(2) Uani 1 d .
H6A H -0.1044(8) 0.1888(7) 0.2155(3) 0.225 Uiso 1 calc R
C50 C -0.0963(15) 0.0411(10) 0.2674(6) 0.162(5) Uani 1 d .
H50A H -0.0927(15) -0.0312(10) 0.2419(6) 0.194 Uiso 1 calc R
C51 C 0.0105(12) -0.0278(10) 0.3198(5) 0.146(4) Uani 1 d .
H51A H 0.1032(12) -0.0723(10) 0.2945(5) 0.219 Uiso 1 calc R
H51B H -0.0171(12) -0.0907(10) 0.3490(5) 0.219 Uiso 1 calc R
H51C H 0.0095(12) 0.0385(10) 0.3474(5) 0.219 Uiso 1 calc R
C52 C -0.2451(9) 0.1154(8) 0.2949(4) 0.111(2) Uani 1 d .
H52A H -0.2957(9) 0.1506(8) 0.2577(4) 0.167 Uiso 1 calc R
H52B H -0.2551(9) 0.1866(8) 0.3217(4) 0.167 Uiso 1 calc R
H52C H -0.2817(9) 0.0574(8) 0.3234(4) 0.167 Uiso 1 calc R

loop_
_atom_type_symbol
_atom_type_description
_atom_type_scat_dispersion_real
_atom_type_scat_dispersion_imag
_atom_type_scat_source
C C 0.0033 0.0016 'International Tables Vol C Tables 4.2.6.8 and 6.1.1.4'
H H 0.0000 0.0000 'International Tables Vol C Tables 4.2.6.8 and 6.1.1.4'
O O 0.0106 0.0060 'International Tables Vol C Tables 4.2.6.8 and 6.1.1.4'

loop_
_geom_angle_atom_site_label_1
_geom_angle_atom_site_label_2
_geom_angle_atom_site_label_3
_geom_angle
O1 C1 C14 104.0(3)
O1 C1 C8 108.0(3)
C14 C1 C8 113.1(3)
O1 C1 C2 110.1(3)
C14 C1 C2 108.8(3)
C8 C1 C2 112.5(3)
C3 C2 C7 118.1(4)
C3 C2 C1 121.1(4)
C7 C2 C1 120.8(4)
C2 C3 C4 120.4(5)
C5 C4 C3 120.9(5)
C4 C5 C6 118.8(5)
C5 C6 C7 121.3(5)
C6 C7 C2 120.5(4)
C13 C8 C9 118.2(4)
C13 C8 C1 119.6(3)
C9 C8 C1 122.1(4)
C8 C9 C10 120.5(4)
C11 C10 C9 120.7(4)
C10 C11 C12 119.5(5)
C11 C12 C13 119.9(5)
C8 C13 C12 121.1(4)
C15 C14 C23 118.1(4)
C15 C14 C1 123.5(3)
C23 C14 C1 118.3(3)
C14 C15 C16 122.2(4)
C15 C16 C17 121.7(4)
C15 C16 C21 119.1(3)
C17 C16 C21 119.1(4)
C18 C17 C16 120.7(4)
C17 C18 C19 119.8(4)
C20 C19 C18 121.2(4)
C19 C20 C21 121.6(4)
C20 C21 C22 123.8(4)
C20 C21 C16 117.5(4)
C22 C21 C16 118.7(3)
C23 C22 C21 120.0(3)
C23 C22 C24 120.2(3)
C21 C22 C24 119.7(3)
O2 C23 C22 118.9(3)
O2 C23 C14 119.4(3)
C22 C23 C14 121.7(3)
C33 C24 C25 120.0(3)
C33 C24 C22 119.6(4)
C25 C24 C22 120.5(3)
C26 C25 C24 123.5(4)
C26 C25 C30 117.5(4)
C24 C25 C30 119.0(4)
C27 C26 C25 121.8(4)
C26 C27 C28 120.6(5)
C29 C28 C27 119.8(5)
C28 C29 C30 120.3(4)
C29 C30 C31 121.3(4)
C29 C30 C25 119.9(4)
C31 C30 C25 118.8(4)
C32 C31 C30 123.0(4)
C31 C32 C33 116.9(4)
C31 C32 C34 124.4(3)
C33 C32 C34 118.7(4)
C24 C33 O3 122.5(3)
C24 C33 C32 122.3(4)
O3 C33 C32 115.3(3)
O4 C34 C41 105.3(3)
O4 C34 C32 109.0(3)
C41 C34 C32 110.7(3)
O4 C34 C35 110.3(4)
C41 C34 C35 111.2(3)
C32 C34 C35 110.1(3)
C40 C35 C36 118.9(5)
C40 C35 C34 120.2(4)
C36 C35 C34 120.9(4)
C35 C36 C37 120.0(5)
C38 C37 C36 120.4(6)
C39 C38 C37 119.3(5)
C38 C39 C40 121.5(6)
C35 C40 C39 120.0(6)
C46 C41 C42 118.5(4)
C46 C41 C34 122.0(4)
C42 C41 C34 119.5(4)
C41 C42 C43 120.3(5)
C44 C43 C42 120.3(5)
C45 C44 C43 119.9(5)
C44 C45 C46 120.6(5)
C41 C46 C45 120.4(5)
O5 C47 C49 108.3(5)
O5 C47 C48 109.4(5)
C49 C47 C48 115.5(5)
O6 C50 C52 111.8(10)
O6 C50 C51 108.1(10)
C52 C50 C51 119.0(9)

loop_
_geom_bond_atom_site_label_1
_geom_bond_atom_site_label_2
_geom_bond_distance
O1 C1 1.452(5)
O2 C23 1.370(5)
O3 C33 1.370(5)
O4 C34 1.444(5)
C1 C14 1.532(6)
C1 C8 1.538(5)
C1 C2 1.544(6)
C2 C3 1.378(6)
C2 C7 1.389(6)
C3 C4 1.399(7)
C4 C5 1.360(8)
C5 C6 1.368(8)
C6 C7 1.379(7)
C8 C13 1.373(6)
C8 C9 1.375(6)
C9 C10 1.395(6)
C10 C11 1.345(7)
C11 C12 1.380(7)
C12 C13 1.380(6)
C14 C15 1.368(6)
C14 C23 1.441(5)
C15 C16 1.417(6)
C16 C17 1.419(6)
C16 C21 1.431(5)
C17 C18 1.358(6)
C18 C19 1.399(7)
C19 C20 1.348(6)
C20 C21 1.408(6)
C21 C22 1.428(5)
C22 C23 1.370(6)
C22 C24 1.506(5)
C24 C33 1.366(5)
C24 C25 1.419(6)
C25 C26 1.408(6)
C25 C30 1.428(5)
C26 C27 1.359(7)
C27 C28 1.402(7)
C28 C29 1.378(7)
C29 C30 1.409(6)
C30 C31 1.412(6)
C31 C32 1.368(6)
C32 C33 1.445(5)
C32 C34 1.538(5)
C34 C41 1.525(6)
C34 C35 1.543(6)
C35 C40 1.380(7)
C35 C36 1.390(7)
C36 C37 1.390(7)
C37 C38 1.381(9)
C38 C39 1.351(9)
C39 C40 1.388(8)
C41 C46 1.377(6)
C41 C42 1.386(6)
C42 C43 1.387(7)
C43 C44 1.368(8)
C44 C45 1.353(8)
C45 C46 1.393(7)
O5 C47 1.452(6)
C47 C49 1.482(8)
C47 C48 1.493(8)
O6 C50 1.373(10)
C50 C52 1.470(13)
C50 C51 1.60(2)

loop_
_cod_related_entry_id
_cod_related_entry_code
_cod_related_entry_database
1 30651837 ChemSpider
